data_7034866
loop_
_publ_author_name
'Silva Valverde, Miguel F.'
'Theuergarten, Eileen'
'Bannenberg, Thomas'
'Freytag, Matthias'
'Jones, Peter G.'
'Tamm, Matthias'

_publ_section_title
;
 Frustrated N-heterocyclic carbene-silylium ion Lewis pairs.
;
_journal_issue 20
_journal_name_full 'Dalton transactions (Cambridge, England : 2003)'
_journal_page_first 9400
_journal_page_last 9408
_journal_paper_doi 10.1039/c5dt01362c
_journal_volume 44
_journal_year 2015
_chemical_formula_sum 'C33 H43 F3 N2 O3 S Si'
_chemical_formula_weight 632.84
_chemical_name_systematic
; 
 ? 
;
_space_group_IT_number 4
_symmetry_cell_setting monoclinic
_symmetry_space_group_name_Hall 'P 2yb'
_symmetry_space_group_name_H-M 'P 1 21 1'
_atom_sites_solution_hydrogens geom
_atom_sites_solution_primary direct
_atom_sites_solution_secondary difmap
_audit_creation_method SHELXL-97
_audit_update_record
;
2015-03-05 deposited with the CCDC.
2015-04-20 downloaded from the CCDC.
;
_cell_angle_alpha 90.00
_cell_angle_beta 99.137(2)
_cell_angle_gamma 90.00
_cell_formula_units_Z 2
_cell_length_a 9.0006(2)
_cell_length_b 13.4769(2)
_cell_length_c 14.1223(2)
_cell_measurement_reflns_used 30981
_cell_measurement_temperature 100(2)
_cell_measurement_theta_max 75.5130
_cell_measurement_theta_min 4.5550
_cell_volume 1691.30(5)
_computing_cell_refinement
; 
CrysAlisPro, Agilent Technologies, 
Version 1.171.36.28 (release 01-02-2013 CrysAlis171 .NET) 
(compiled Feb  1 2013,16:14:44) 
;
_computing_data_collection
; 
CrysAlisPro, Agilent Technologies, 
Version 1.171.36.28 (release 01-02-2013 CrysAlis171 .NET) 
(compiled Feb  1 2013,16:14:44) 
;
_computing_data_reduction
; 
CrysAlisPro, Agilent Technologies, 
Version 1.171.36.28 (release 01-02-2013 CrysAlis171 .NET) 
(compiled Feb  1 2013,16:14:44) 
;
_computing_molecular_graphics 'Bruker XP'
_computing_publication_material SHELXL-97
_computing_structure_refinement 'SHELXL-97 (Sheldrick, 1997)'
_computing_structure_solution 'SHELXS-97 (Sheldrick, 1990)'
_diffrn_ambient_temperature 100(2)
_diffrn_detector_area_resol_mean 10.3543
_diffrn_measured_fraction_theta_full 0.999
_diffrn_measured_fraction_theta_max 0.998
_diffrn_measurement_device_type 'Oxford Diffraction Xcalibur, Atlas, Nova'
_diffrn_measurement_method '\w scans'
_diffrn_radiation_monochromator mirror
_diffrn_radiation_source 'Nova (Cu) X-ray Source'
_diffrn_radiation_type 'Cu K\a'
_diffrn_radiation_wavelength 1.54184
_diffrn_reflns_av_R_equivalents 0.0398
_diffrn_reflns_av_sigmaI/netI 0.0240
_diffrn_reflns_limit_h_max 11
_diffrn_reflns_limit_h_min -10
_diffrn_reflns_limit_k_max 16
_diffrn_reflns_limit_k_min -16
_diffrn_reflns_limit_l_max 17
_diffrn_reflns_limit_l_min -17
_diffrn_reflns_number 38932
_diffrn_reflns_theta_full 75.00
_diffrn_reflns_theta_max 75.67
_diffrn_reflns_theta_min 4.56
_exptl_absorpt_coefficient_mu 1.619
_exptl_absorpt_correction_T_max 1.00000
_exptl_absorpt_correction_T_min 0.04728
_exptl_absorpt_correction_type multi-scan
_exptl_absorpt_process_details
; 
CrysAlisPro, Agilent Technologies, 
Version 1.171.36.28 (release 01-02-2013 CrysAlis171 .NET) 
(compiled Feb  1 2013,16:14:44) 
;
_exptl_crystal_colour colourless
_exptl_crystal_density_diffrn 1.243
_exptl_crystal_density_method 'not measured'
_exptl_crystal_description prism
_exptl_crystal_F_000 672
_exptl_crystal_size_max 0.28
_exptl_crystal_size_mid 0.10
_exptl_crystal_size_min 0.03
_refine_diff_density_max 0.209
_refine_diff_density_min -0.406
_refine_diff_density_rms 0.037
_refine_ls_abs_structure_details 'Flack H D (1983), Acta Cryst. A39, 876-881'
_refine_ls_abs_structure_Flack 0.000(10)
_refine_ls_extinction_method none
_refine_ls_goodness_of_fit_ref 1.029
_refine_ls_hydrogen_treatment constr
_refine_ls_matrix_type full
_refine_ls_number_parameters 399
_refine_ls_number_reflns 6988
_refine_ls_number_restraints 1
_refine_ls_restrained_S_all 1.029
_refine_ls_R_factor_all 0.0298
_refine_ls_R_factor_gt 0.0294
_refine_ls_shift/su_max 0.001
_refine_ls_shift/su_mean 0.000
_refine_ls_structure_factor_coef Fsqd
_refine_ls_weighting_details 'calc w=1/[\s^2^(Fo^2^)+(0.0474P)^2^+0.3057P] where P=(Fo^2^+2Fc^2^)/3'
_refine_ls_weighting_scheme calc
_refine_ls_wR_factor_gt 0.0768
_refine_ls_wR_factor_ref 0.0773
_reflns_number_gt 6891
_reflns_number_total 6988
_reflns_threshold_expression >2sigma(I)
_cod_data_source_file c5dt01362c3.cif
_cod_data_source_block msv05
_cod_depositor_comments 'Adding full bibliography for 7034861--7034869.cif.'
_cod_original_cell_volume 1691.29(5)
_cod_original_sg_symbol_H-M 'P 21'
_cod_database_code 7034866
_refine_instructions_details
;
TITL MSV05 in P2(1)
CELL 1.54184   9.000584  13.476861  14.122296  90.0000  99.1372  90.0000
ZERR    2.00   0.000200   0.000200   0.000200   0.0000   0.0020   0.0000
LATT  -1
SYMM  - X, 1/2 + Y, - Z
SFAC  C    H    N    O    F    SI   S
UNIT  66   86   4    6    6    2    2
MERG   2
FMAP   2
 
ACTA 150
CONF
 
OMIT    -6  -3  16
 
TEMP -173
 
PLAN   10
L.S.   4
 
WGHT    0.047400    0.305700
FVAR       5.74649
SI    6    0.383229    0.504688    0.479605    11.00000    0.02290    0.02470 =
         0.01902    0.00173    0.00436   -0.00280
N1    3    0.455734    0.653104    0.165353    11.00000    0.01503    0.01951 =
         0.02297    0.00279    0.00343   -0.00073
N2    3    0.634076    0.539784    0.175034    11.00000    0.01672    0.02179 =
         0.02075   -0.00118    0.00417    0.00050
C1    1    0.500135    0.563313    0.202331    11.00000    0.01633    0.01877 =
         0.01796   -0.00128    0.00259   -0.00186
C2    1    0.565883    0.687400    0.113921    11.00000    0.01912    0.02903 =
         0.03005    0.00973    0.00466   -0.00289
C3    1    0.676856    0.618919    0.121855    11.00000    0.01896    0.02972 =
         0.02471    0.00271    0.00506   -0.00373
C4    1    0.313007    0.713069    0.172713    11.00000    0.01747    0.01809 =
         0.02849   -0.00015    0.00194    0.00291
C5    1    0.217063    0.670702    0.242917    11.00000    0.02571    0.03343 =
         0.02786    0.00324    0.00960    0.01107
AFIX 137
H5A   2    0.274330    0.672352    0.307996    11.00000   -1.50000
H5B   2    0.189752    0.601999    0.225264    11.00000   -1.50000
H5C   2    0.125462    0.710535    0.240596    11.00000   -1.50000
AFIX   0
C6    1    0.361451    0.816592    0.208948    11.00000    0.03363    0.02431 =
         0.07163   -0.01455   -0.00310    0.00037
AFIX 137
H6A   2    0.402042    0.852924    0.158641    11.00000   -1.50000
H6B   2    0.439040    0.811018    0.265827    11.00000   -1.50000
H6C   2    0.274388    0.852331    0.225652    11.00000   -1.50000
AFIX   0
C7    1    0.216045    0.714237    0.073226    11.00000    0.02182    0.03301 =
         0.02661    0.00602    0.00270    0.00499
AFIX 137
H7A   2    0.136953    0.764455    0.071700    11.00000   -1.50000
H7B   2    0.169955    0.648855    0.059539    11.00000   -1.50000
H7C   2    0.279195    0.730148    0.024790    11.00000   -1.50000
AFIX   0
C8    1    0.567492    0.780506    0.056541    11.00000    0.02717    0.04467 =
         0.06358    0.03252    0.01034   -0.00076
AFIX 137
H8A   2    0.629606    0.830502    0.094631    11.00000   -1.50000
H8B   2    0.464531    0.805580    0.039373    11.00000   -1.50000
H8C   2    0.609393    0.766467   -0.001995    11.00000   -1.50000
AFIX   0
C9    1    0.819384    0.632280    0.080866    11.00000    0.02302    0.04444 =
         0.03762    0.00870    0.01171    0.00021
AFIX 137
H9A   2    0.804428    0.608284    0.014525    11.00000   -1.50000
H9B   2    0.900590    0.594501    0.119162    11.00000   -1.50000
H9C   2    0.846273    0.702786    0.082126    11.00000   -1.50000
AFIX   0
C10   1    0.729394    0.446663    0.195104    11.00000    0.01733    0.02271 =
         0.03363   -0.00552    0.00152    0.00407
C11   1    0.646338    0.361924    0.234997    11.00000    0.02536    0.01992 =
         0.06492    0.00139    0.00745    0.00466
AFIX 137
H11A  2    0.554794    0.346299    0.190025    11.00000   -1.50000
H11B  2    0.619263    0.381603    0.296853    11.00000   -1.50000
H11C  2    0.711452    0.303282    0.243814    11.00000   -1.50000
AFIX   0
C12   1    0.869765    0.471672    0.266911    11.00000    0.02012    0.02892 =
         0.03192   -0.00326   -0.00106    0.00438
AFIX 137
H12A  2    0.940774    0.416132    0.270959    11.00000   -1.50000
H12B  2    0.841400    0.483539    0.330136    11.00000   -1.50000
H12C  2    0.917218    0.531399    0.245727    11.00000   -1.50000
AFIX   0
C13   1    0.768765    0.411555    0.098717    11.00000    0.02892    0.04282 =
         0.03924   -0.01897   -0.00003    0.00907
AFIX 137
H13A  2    0.679020    0.415286    0.049462    11.00000   -1.50000
H13B  2    0.804637    0.342839    0.104763    11.00000   -1.50000
H13C  2    0.847778    0.454123    0.080381    11.00000   -1.50000
AFIX   0
C14   1    0.424794    0.506661    0.272408    11.00000    0.01718    0.01702 =
         0.02107    0.00165    0.00422    0.00022
C15   1    0.468983    0.532147    0.366190    11.00000    0.01959    0.01913 =
         0.02155    0.00185    0.00302    0.00007
C16   1    0.594400    0.598081    0.387119    11.00000    0.02274    0.02289 =
         0.01848    0.00027    0.00435    0.00014
C17   1    0.705978    0.647888    0.409849    11.00000    0.02254    0.02415 =
         0.02211   -0.00323    0.00545   -0.00170
C18   1    0.316625    0.428919    0.232816    11.00000    0.01813    0.02004 =
         0.02270   -0.00016    0.00551   -0.00117
C19   1    0.293013    0.344074    0.286199    11.00000    0.02887    0.02240 =
         0.02288    0.00153    0.00424   -0.00249
AFIX  43
H19   2    0.339519    0.339393    0.351311    11.00000   -1.20000
AFIX   0
C20   1    0.202762    0.266991    0.245233    11.00000    0.03200    0.02288 =
         0.03027    0.00084    0.01019   -0.00658
AFIX  43
H20   2    0.188606    0.209965    0.282327    11.00000   -1.20000
AFIX   0
C21   1    0.132763    0.272667    0.150063    11.00000    0.02378    0.02337 =
         0.03173   -0.00819    0.00890   -0.00578
AFIX  43
H21   2    0.070771    0.219871    0.122224    11.00000   -1.20000
AFIX   0
C22   1    0.154356    0.356184    0.096182    11.00000    0.02013    0.02630 =
         0.02521   -0.00517    0.00514   -0.00136
AFIX  43
H22   2    0.106095    0.360898    0.031442    11.00000   -1.20000
AFIX   0
C23   1    0.246458    0.432891    0.136811    11.00000    0.01943    0.02013 =
         0.02188   -0.00123    0.00522    0.00012
AFIX  43
H23   2    0.262138    0.488985    0.098872    11.00000   -1.20000
AFIX   0
C24   1    0.841945    0.702298    0.439740    11.00000    0.01949    0.02240 =
         0.02734   -0.00756    0.00575   -0.00113
C25   1    0.923447    0.685083    0.531358    11.00000    0.02423    0.02789 =
         0.02803   -0.00543    0.00482   -0.00175
AFIX  43
H25   2    0.888190    0.638095    0.572761    11.00000   -1.20000
AFIX   0
C26   1    1.055909    0.736924    0.561436    11.00000    0.02375    0.03828 =
         0.03389   -0.01048   -0.00060   -0.00076
AFIX  43
H26   2    1.111075    0.725356    0.623573    11.00000   -1.20000
AFIX   0
C27   1    1.107851    0.805189    0.501507    11.00000    0.02111    0.03609 =
         0.04549   -0.01585    0.00763   -0.00606
AFIX  43
H27   2    1.198273    0.840587    0.522774    11.00000   -1.20000
AFIX   0
C28   1    1.028333    0.822453    0.409964    11.00000    0.02930    0.02847 =
         0.03999   -0.00809    0.01569   -0.00699
AFIX  43
H28   2    1.064451    0.869493    0.368971    11.00000   -1.20000
AFIX   0
C29   1    0.895953    0.770596    0.378828    11.00000    0.02609    0.02747 =
         0.02822   -0.00517    0.00772   -0.00171
AFIX  43
H29   2    0.842223    0.781571    0.316185    11.00000   -1.20000
AFIX   0
C30   1    0.175223    0.492627    0.452442    11.00000    0.02602    0.03781 =
         0.03001   -0.00138    0.00761   -0.00420
AFIX 137
H30A  2    0.134070    0.488452    0.512534    11.00000   -1.50000
H30B  2    0.148924    0.432414    0.414568    11.00000   -1.50000
H30C  2    0.132937    0.550651    0.415892    11.00000   -1.50000
AFIX   0
C31   1    0.473394    0.393713    0.543163    11.00000    0.04054    0.03683 =
         0.02799    0.00931    0.00472    0.00257
AFIX 137
H31A  2    0.427684    0.380730    0.600461    11.00000   -1.50000
H31B  2    0.581360    0.405957    0.562062    11.00000   -1.50000
H31C  2    0.458576    0.336067    0.500404    11.00000   -1.50000
AFIX   0
C32   1    0.429858    0.614953    0.559039    11.00000    0.03547    0.03655 =
         0.02579   -0.00587    0.01063   -0.00738
AFIX 137
H32A  2    0.395612    0.675462    0.523686    11.00000   -1.50000
H32B  2    0.538964    0.618231    0.579689    11.00000   -1.50000
H32C  2    0.379446    0.608982    0.615393    11.00000   -1.50000
AFIX   0
S     7    0.967633   -0.014956    0.164653    11.00000    0.04185    0.02443 =
         0.03000   -0.00078    0.01046   -0.00423
O1    4    0.996461    0.029672    0.076876    11.00000    0.05844    0.03731 =
         0.03986    0.00383    0.02104   -0.00695
O2    4    1.061726    0.018762    0.250479    11.00000    0.07327    0.04367 =
         0.04341   -0.00315   -0.00335   -0.01680
O3    4    0.940045   -0.120024    0.159754    11.00000    0.04426    0.02284 =
         0.03802   -0.00116    0.00991    0.00055
C33   1    0.784124    0.035843    0.176240    11.00000    0.06134    0.02860 =
         0.05369   -0.00517    0.02514    0.00670
F1    5    0.790339    0.134259    0.188267    11.00000    0.10513    0.02852 =
         0.09009   -0.01397    0.03455    0.01371
F2    5    0.729375   -0.002903    0.249555    11.00000    0.09798    0.06653 =
         0.08068    0.00550    0.06621    0.01275
F3    5    0.681890    0.018211    0.096774    11.00000    0.04886    0.04709 =
         0.08267    0.00081    0.00893    0.00869
 
HKLF    4
;

loop_
_symmetry_equiv_pos_as_xyz
'x, y, z'
'-x, y+1/2, -z'

loop_
_atom_site_label
_atom_site_type_symbol
_atom_site_fract_x
_atom_site_fract_y
_atom_site_fract_z
_atom_site_U_iso_or_equiv
_atom_site_adp_type
_atom_site_occupancy
_atom_site_symmetry_multiplicity
_atom_site_calc_flag
_atom_site_refinement_flags
Si Si 0.38323(4) 0.50469(3) 0.47961(2) 0.02209(9) Uani 1 1 d .
N1 N 0.45573(12) 0.65310(9) 0.16535(8) 0.0191(2) Uani 1 1 d .
N2 N 0.63408(12) 0.53978(9) 0.17503(8) 0.0196(2) Uani 1 1 d .
C1 C 0.50013(14) 0.56331(9) 0.20233(9) 0.0177(2) Uani 1 1 d .
C2 C 0.56588(16) 0.68740(12) 0.11392(11) 0.0260(3) Uani 1 1 d .
C3 C 0.67686(16) 0.61892(12) 0.12186(10) 0.0243(3) Uani 1 1 d .
C4 C 0.31301(15) 0.71307(10) 0.17271(10) 0.0215(3) Uani 1 1 d .
C5 C 0.21706(17) 0.67070(12) 0.24292(11) 0.0284(3) Uani 1 1 d .
H5A H 0.2743 0.6724 0.3080 0.043 Uiso 1 1 calc R
H5B H 0.1898 0.6020 0.2253 0.043 Uiso 1 1 calc R
H5C H 0.1255 0.7105 0.2406 0.043 Uiso 1 1 calc R
C6 C 0.3615(2) 0.81659(13) 0.20895(17) 0.0444(5) Uani 1 1 d .
H6A H 0.4020 0.8529 0.1586 0.067 Uiso 1 1 calc R
H6B H 0.4390 0.8110 0.2658 0.067 Uiso 1 1 calc R
H6C H 0.2744 0.8523 0.2257 0.067 Uiso 1 1 calc R
C7 C 0.21605(17) 0.71424(12) 0.07323(11) 0.0273(3) Uani 1 1 d .
H7A H 0.1370 0.7645 0.0717 0.041 Uiso 1 1 calc R
H7B H 0.1700 0.6489 0.0595 0.041 Uiso 1 1 calc R
H7C H 0.2792 0.7301 0.0248 0.041 Uiso 1 1 calc R
C8 C 0.5675(2) 0.78051(15) 0.05654(16) 0.0448(5) Uani 1 1 d .
H8A H 0.6296 0.8305 0.0946 0.067 Uiso 1 1 calc R
H8B H 0.4645 0.8056 0.0394 0.067 Uiso 1 1 calc R
H8C H 0.6094 0.7665 -0.0020 0.067 Uiso 1 1 calc R
C9 C 0.81938(18) 0.63228(15) 0.08087(12) 0.0343(3) Uani 1 1 d .
H9A H 0.8044 0.6083 0.0145 0.051 Uiso 1 1 calc R
H9B H 0.9006 0.5945 0.1192 0.051 Uiso 1 1 calc R
H9C H 0.8463 0.7028 0.0821 0.051 Uiso 1 1 calc R
C10 C 0.72939(16) 0.44666(10) 0.19510(11) 0.0248(3) Uani 1 1 d .
C11 C 0.64634(19) 0.36192(12) 0.23500(15) 0.0367(4) Uani 1 1 d .
H11A H 0.5548 0.3463 0.1900 0.055 Uiso 1 1 calc R
H11B H 0.6193 0.3816 0.2969 0.055 Uiso 1 1 calc R
H11C H 0.7115 0.3033 0.2438 0.055 Uiso 1 1 calc R
C12 C 0.86977(16) 0.47167(12) 0.26691(11) 0.0275(3) Uani 1 1 d .
H12A H 0.9408 0.4161 0.2710 0.041 Uiso 1 1 calc R
H12B H 0.8414 0.4835 0.3301 0.041 Uiso 1 1 calc R
H12C H 0.9172 0.5314 0.2457 0.041 Uiso 1 1 calc R
C13 C 0.7688(2) 0.41156(14) 0.09872(13) 0.0376(4) Uani 1 1 d .
H13A H 0.6790 0.4153 0.0495 0.056 Uiso 1 1 calc R
H13B H 0.8046 0.3428 0.1048 0.056 Uiso 1 1 calc R
H13C H 0.8478 0.4541 0.0804 0.056 Uiso 1 1 calc R
C14 C 0.42479(14) 0.50666(10) 0.27241(9) 0.0183(2) Uani 1 1 d .
C15 C 0.46898(15) 0.53215(10) 0.36619(10) 0.0201(3) Uani 1 1 d .
C16 C 0.59440(16) 0.59808(10) 0.38712(9) 0.0213(3) Uani 1 1 d .
C17 C 0.70598(16) 0.64789(11) 0.40985(10) 0.0227(3) Uani 1 1 d .
C18 C 0.31663(15) 0.42892(10) 0.23282(9) 0.0200(2) Uani 1 1 d .
C19 C 0.29301(17) 0.34407(11) 0.28620(10) 0.0247(3) Uani 1 1 d .
H19 H 0.3395 0.3394 0.3513 0.030 Uiso 1 1 calc R
C20 C 0.20276(18) 0.26699(11) 0.24523(11) 0.0278(3) Uani 1 1 d .
H20 H 0.1886 0.2100 0.2823 0.033 Uiso 1 1 calc R
C21 C 0.13276(16) 0.27267(11) 0.15006(11) 0.0258(3) Uani 1 1 d .
H21 H 0.0708 0.2199 0.1222 0.031 Uiso 1 1 calc R
C22 C 0.15436(16) 0.35618(11) 0.09618(10) 0.0237(3) Uani 1 1 d .
H22 H 0.1061 0.3609 0.0314 0.028 Uiso 1 1 calc R
C23 C 0.24646(15) 0.43289(10) 0.13681(9) 0.0203(2) Uani 1 1 d .
H23 H 0.2621 0.4890 0.0989 0.024 Uiso 1 1 calc R
C24 C 0.84194(16) 0.70230(10) 0.43974(10) 0.0229(3) Uani 1 1 d .
C25 C 0.92345(17) 0.68508(12) 0.53136(11) 0.0266(3) Uani 1 1 d .
H25 H 0.8882 0.6381 0.5728 0.032 Uiso 1 1 calc R
C26 C 1.05591(18) 0.73692(13) 0.56144(12) 0.0325(3) Uani 1 1 d .
H26 H 1.1111 0.7254 0.6236 0.039 Uiso 1 1 calc R
C27 C 1.10785(18) 0.80519(13) 0.50151(13) 0.0340(4) Uani 1 1 d .
H27 H 1.1983 0.8406 0.5228 0.041 Uiso 1 1 calc R
C28 C 1.02833(18) 0.82245(12) 0.40996(13) 0.0315(3) Uani 1 1 d .
H28 H 1.0645 0.8695 0.3690 0.038 Uiso 1 1 calc R
C29 C 0.89595(17) 0.77060(11) 0.37883(11) 0.0269(3) Uani 1 1 d .
H29 H 0.8422 0.7816 0.3162 0.032 Uiso 1 1 calc R
C30 C 0.17522(17) 0.49263(13) 0.45244(11) 0.0309(3) Uani 1 1 d .
H30A H 0.1341 0.4885 0.5125 0.046 Uiso 1 1 calc R
H30B H 0.1489 0.4324 0.4146 0.046 Uiso 1 1 calc R
H30C H 0.1329 0.5507 0.4159 0.046 Uiso 1 1 calc R
C31 C 0.4734(2) 0.39371(13) 0.54316(12) 0.0352(4) Uani 1 1 d .
H31A H 0.4277 0.3807 0.6005 0.053 Uiso 1 1 calc R
H31B H 0.5814 0.4060 0.5621 0.053 Uiso 1 1 calc R
H31C H 0.4586 0.3361 0.5004 0.053 Uiso 1 1 calc R
C32 C 0.42986(19) 0.61495(13) 0.55904(11) 0.0320(3) Uani 1 1 d .
H32A H 0.3956 0.6755 0.5237 0.048 Uiso 1 1 calc R
H32B H 0.5390 0.6182 0.5797 0.048 Uiso 1 1 calc R
H32C H 0.3794 0.6090 0.6154 0.048 Uiso 1 1 calc R
S S 0.96763(5) -0.01496(3) 0.16465(3) 0.03157(9) Uani 1 1 d .
O1 O 0.99646(17) 0.02967(10) 0.07688(10) 0.0438(3) Uani 1 1 d .
O2 O 1.0617(2) 0.01876(11) 0.25048(10) 0.0548(4) Uani 1 1 d .
O3 O 0.94005(15) -0.12002(8) 0.15975(9) 0.0347(3) Uani 1 1 d .
C33 C 0.7841(3) 0.03584(14) 0.17624(16) 0.0461(5) Uani 1 1 d .
F1 F 0.7903(2) 0.13426(10) 0.18827(12) 0.0725(4) Uani 1 1 d .
F2 F 0.7294(2) -0.00290(13) 0.24956(12) 0.0761(5) Uani 1 1 d .
F3 F 0.68189(15) 0.01821(10) 0.09677(11) 0.0597(3) Uani 1 1 d .

loop_
_atom_site_aniso_label
_atom_site_aniso_U_11
_atom_site_aniso_U_22
_atom_site_aniso_U_33
_atom_site_aniso_U_23
_atom_site_aniso_U_13
_atom_site_aniso_U_12
Si 0.02290(17) 0.02470(18) 0.01902(16) 0.00173(14) 0.00436(13) -0.00280(13)
N1 0.0150(5) 0.0195(5) 0.0230(5) 0.0028(4) 0.0034(4) -0.0007(4)
N2 0.0167(5) 0.0218(5) 0.0207(5) -0.0012(4) 0.0042(4) 0.0005(4)
C1 0.0163(6) 0.0188(6) 0.0180(6) -0.0013(5) 0.0026(5) -0.0019(5)
C2 0.0191(6) 0.0290(7) 0.0300(7) 0.0097(6) 0.0047(5) -0.0029(6)
C3 0.0190(6) 0.0297(7) 0.0247(7) 0.0027(6) 0.0051(5) -0.0037(5)
C4 0.0175(6) 0.0181(6) 0.0285(7) -0.0001(5) 0.0019(5) 0.0029(5)
C5 0.0257(7) 0.0334(8) 0.0279(7) 0.0032(6) 0.0096(6) 0.0111(6)
C6 0.0336(9) 0.0243(8) 0.0716(13) -0.0146(8) -0.0031(8) 0.0004(7)
C7 0.0218(7) 0.0330(8) 0.0266(7) 0.0060(6) 0.0027(5) 0.0050(6)
C8 0.0272(8) 0.0447(10) 0.0636(12) 0.0325(9) 0.0103(8) -0.0008(7)
C9 0.0230(7) 0.0444(9) 0.0376(8) 0.0087(7) 0.0117(6) 0.0002(7)
C10 0.0173(6) 0.0227(7) 0.0336(7) -0.0055(6) 0.0015(5) 0.0041(5)
C11 0.0254(7) 0.0199(7) 0.0649(11) 0.0014(7) 0.0075(7) 0.0047(6)
C12 0.0201(6) 0.0289(7) 0.0319(7) -0.0033(6) -0.0011(5) 0.0044(5)
C13 0.0289(8) 0.0428(9) 0.0392(9) -0.0190(7) 0.0000(7) 0.0091(7)
C14 0.0172(5) 0.0170(6) 0.0211(6) 0.0016(5) 0.0042(4) 0.0002(5)
C15 0.0196(6) 0.0191(6) 0.0215(6) 0.0018(5) 0.0030(5) 0.0001(5)
C16 0.0227(6) 0.0229(6) 0.0185(6) 0.0003(5) 0.0043(5) 0.0001(5)
C17 0.0225(6) 0.0241(7) 0.0221(6) -0.0032(5) 0.0054(5) -0.0017(5)
C18 0.0181(6) 0.0200(6) 0.0227(6) -0.0002(5) 0.0055(5) -0.0012(5)
C19 0.0289(7) 0.0224(7) 0.0229(6) 0.0015(5) 0.0042(5) -0.0025(6)
C20 0.0320(8) 0.0229(7) 0.0303(7) 0.0008(6) 0.0102(6) -0.0066(6)
C21 0.0238(7) 0.0234(7) 0.0317(7) -0.0082(6) 0.0089(6) -0.0058(5)
C22 0.0201(6) 0.0263(7) 0.0252(7) -0.0052(5) 0.0051(5) -0.0014(5)
C23 0.0194(6) 0.0201(6) 0.0219(6) -0.0012(5) 0.0052(5) 0.0001(5)
C24 0.0195(6) 0.0224(6) 0.0273(7) -0.0076(5) 0.0057(5) -0.0011(5)
C25 0.0242(7) 0.0279(7) 0.0280(7) -0.0054(6) 0.0048(6) -0.0018(6)
C26 0.0237(7) 0.0383(8) 0.0339(8) -0.0105(7) -0.0006(6) -0.0008(6)
C27 0.0211(7) 0.0361(8) 0.0455(9) -0.0159(7) 0.0076(6) -0.0061(6)
C28 0.0293(7) 0.0285(7) 0.0400(8) -0.0081(6) 0.0157(6) -0.0070(6)
C29 0.0261(7) 0.0275(7) 0.0282(7) -0.0052(6) 0.0077(6) -0.0017(6)
C30 0.0260(7) 0.0378(8) 0.0300(7) -0.0014(7) 0.0076(5) -0.0042(6)
C31 0.0405(9) 0.0368(8) 0.0280(8) 0.0093(6) 0.0047(6) 0.0026(7)
C32 0.0355(8) 0.0366(8) 0.0258(7) -0.0059(6) 0.0106(6) -0.0074(7)
S 0.0418(2) 0.02443(18) 0.03000(18) -0.00078(13) 0.01046(15) -0.00423(15)
O1 0.0584(8) 0.0373(7) 0.0399(7) 0.0038(5) 0.0210(6) -0.0069(6)
O2 0.0733(10) 0.0437(8) 0.0434(7) -0.0031(6) -0.0034(7) -0.0168(7)
O3 0.0443(7) 0.0228(5) 0.0380(6) -0.0012(4) 0.0099(5) 0.0006(5)
C33 0.0613(12) 0.0286(8) 0.0537(11) -0.0052(8) 0.0251(10) 0.0067(8)
F1 0.1051(12) 0.0285(6) 0.0901(10) -0.0140(6) 0.0345(9) 0.0137(7)
F2 0.0980(11) 0.0665(9) 0.0807(9) 0.0055(8) 0.0662(9) 0.0128(9)
F3 0.0489(7) 0.0471(7) 0.0827(9) 0.0008(6) 0.0089(6) 0.0087(5)

loop_
_atom_type_symbol
_atom_type_description
_atom_type_scat_dispersion_real
_atom_type_scat_dispersion_imag
_atom_type_scat_source
C C 0.0181 0.0091 'International Tables Vol C Tables 4.2.6.8 and 6.1.1.4'
H H 0.0000 0.0000 'International Tables Vol C Tables 4.2.6.8 and 6.1.1.4'
N N 0.0311 0.0180 'International Tables Vol C Tables 4.2.6.8 and 6.1.1.4'
O O 0.0492 0.0322 'International Tables Vol C Tables 4.2.6.8 and 6.1.1.4'
F F 0.0727 0.0534 'International Tables Vol C Tables 4.2.6.8 and 6.1.1.4'
Si Si 0.2541 0.3302 'International Tables Vol C Tables 4.2.6.8 and 6.1.1.4'
S S 0.3331 0.5567 'International Tables Vol C Tables 4.2.6.8 and 6.1.1.4'

loop_
_geom_angle_atom_site_label_1
_geom_angle_atom_site_label_2
_geom_angle_atom_site_label_3
_geom_angle
C30 Si C31 112.14(8)
C30 Si C32 108.45(8)
C31 Si C32 108.06(8)
C30 Si C15 111.71(6)
C31 Si C15 110.76(7)
C32 Si C15 105.40(7)
C1 N1 C2 107.82(11)
C1 N1 C4 130.07(11)
C2 N1 C4 122.10(11)
C1 N2 C3 107.91(11)
C1 N2 C10 129.68(12)
C3 N2 C10 122.41(11)
N1 C1 N2 108.66(11)
N1 C1 C14 125.10(12)
N2 C1 C14 125.74(12)
C3 C2 N1 107.88(12)
C3 C2 C8 123.19(14)
N1 C2 C8 128.91(14)
C2 C3 N2 107.67(12)
C2 C3 C9 123.52(14)
N2 C3 C9 128.79(14)
C5 C4 C6 106.59(14)
C5 C4 C7 107.53(12)
C6 C4 C7 112.90(13)
C5 C4 N1 114.40(11)
C6 C4 N1 107.85(12)
C7 C4 N1 107.72(11)
N2 C10 C11 113.11(12)
N2 C10 C12 108.93(11)
C11 C10 C12 108.86(13)
N2 C10 C13 106.97(12)
C11 C10 C13 107.05(14)
C12 C10 C13 111.95(13)
C15 C14 C18 128.19(12)
C15 C14 C1 114.89(11)
C18 C14 C1 116.89(11)
C14 C15 C16 117.11(12)
C14 C15 Si 131.82(10)
C16 C15 Si 110.84(10)
C17 C16 C15 174.63(15)
C16 C17 C24 176.83(16)
C23 C18 C19 117.82(12)
C23 C18 C14 120.46(12)
C19 C18 C14 121.39(12)
C20 C19 C18 120.96(13)
C19 C20 C21 120.43(14)
C22 C21 C20 119.45(13)
C21 C22 C23 120.15(13)
C22 C23 C18 121.18(13)
C29 C24 C25 119.64(14)
C29 C24 C17 121.34(13)
C25 C24 C17 119.01(14)
C26 C25 C24 119.80(15)
C27 C26 C25 120.36(15)
C26 C27 C28 120.37(15)
C29 C28 C27 119.81(15)
C28 C29 C24 120.01(14)
O3 S O2 115.22(8)
O3 S O1 115.09(8)
O2 S O1 115.58(9)
O3 S C33 102.87(9)
O2 S C33 103.12(10)
O1 S C33 102.17(9)
F2 C33 F1 107.78(17)
F2 C33 F3 106.90(19)
F1 C33 F3 106.77(18)
F2 C33 S 112.23(15)
F1 C33 S 111.37(16)
F3 C33 S 111.50(13)

loop_
_geom_bond_atom_site_label_1
_geom_bond_atom_site_label_2
_geom_bond_distance
Si C30 1.8576(16)
Si C31 1.8627(17)
Si C32 1.8690(16)
Si C15 1.9211(14)
N1 C1 1.3529(18)
N1 C2 1.3974(18)
N1 C4 1.5351(17)
N2 C1 1.3602(18)
N2 C3 1.3934(18)
N2 C10 1.5212(17)
C1 C14 1.4951(17)
C2 C3 1.351(2)
C2 C8 1.495(2)
C3 C9 1.500(2)
C4 C5 1.525(2)
C4 C6 1.526(2)
C4 C7 1.5318(19)
C10 C11 1.521(2)
C10 C12 1.5269(19)
C10 C13 1.535(2)
C14 C15 1.3649(18)
C14 C18 1.4783(18)
C15 C16 1.4301(19)
C16 C17 1.208(2)
C17 C24 1.4316(19)
C18 C23 1.4029(18)
C18 C19 1.4042(19)
C19 C20 1.387(2)
C20 C21 1.393(2)
C21 C22 1.389(2)
C22 C23 1.3907(19)
C24 C29 1.399(2)
C24 C25 1.402(2)
C25 C26 1.389(2)
C26 C27 1.381(3)
C27 C28 1.394(3)
C28 C29 1.391(2)
S O3 1.4374(12)
S O2 1.4376(14)
S O1 1.4380(13)
S C33 1.819(2)
C33 F2 1.323(2)
C33 F1 1.337(2)
C33 F3 1.354(3)

loop_
_geom_torsion_atom_site_label_1
_geom_torsion_atom_site_label_2
_geom_torsion_atom_site_label_3
_geom_torsion_atom_site_label_4
_geom_torsion
C2 N1 C1 N2 -0.52(15)
C4 N1 C1 N2 178.89(12)
C2 N1 C1 C14 171.73(12)
C4 N1 C1 C14 -8.9(2)
C3 N2 C1 N1 1.93(14)
C10 N2 C1 N1 -178.24(12)
C3 N2 C1 C14 -170.26(12)
C10 N2 C1 C14 9.6(2)
C1 N1 C2 C3 -1.13(16)
C4 N1 C2 C3 179.41(12)
C1 N1 C2 C8 177.33(17)
C4 N1 C2 C8 -2.1(2)
N1 C2 C3 N2 2.29(16)
C8 C2 C3 N2 -176.28(15)
N1 C2 C3 C9 -176.29(14)
C8 C2 C3 C9 5.1(3)
C1 N2 C3 C2 -2.62(16)
C10 N2 C3 C2 177.53(12)
C1 N2 C3 C9 175.86(15)
C10 N2 C3 C9 -4.0(2)
C1 N1 C4 C5 8.8(2)
C2 N1 C4 C5 -171.89(13)
C1 N1 C4 C6 127.16(16)
C2 N1 C4 C6 -53.51(18)
C1 N1 C4 C7 -110.70(15)
C2 N1 C4 C7 68.63(16)
C1 N2 C10 C11 12.7(2)
C3 N2 C10 C11 -167.44(14)
C1 N2 C10 C12 -108.45(15)
C3 N2 C10 C12 71.37(16)
C1 N2 C10 C13 130.36(15)
C3 N2 C10 C13 -49.82(17)
N1 C1 C14 C15 -84.60(16)
N2 C1 C14 C15 86.34(16)
N1 C1 C14 C18 97.20(15)
N2 C1 C14 C18 -91.86(15)
C18 C14 C15 C16 169.37(13)
C1 C14 C15 C16 -8.59(18)
C18 C14 C15 Si -16.7(2)
C1 C14 C15 Si 165.37(10)
C30 Si C15 C14 -30.29(16)
C31 Si C15 C14 95.49(15)
C32 Si C15 C14 -147.87(14)
C30 Si C15 C16 143.95(10)
C31 Si C15 C16 -90.26(11)
C32 Si C15 C16 26.38(12)
C14 C15 C16 C17 -123.3(16)
Si C15 C16 C17 61.5(16)
C15 C16 C17 C24 6(4)
C15 C14 C18 C23 158.86(14)
C1 C14 C18 C23 -23.22(18)
C15 C14 C18 C19 -28.0(2)
C1 C14 C18 C19 149.92(13)
C23 C18 C19 C20 -0.2(2)
C14 C18 C19 C20 -173.54(14)
C18 C19 C20 C21 -0.4(2)
C19 C20 C21 C22 0.2(2)
C20 C21 C22 C23 0.7(2)
C21 C22 C23 C18 -1.4(2)
C19 C18 C23 C22 1.1(2)
C14 C18 C23 C22 174.49(13)
C16 C17 C24 C29 144(3)
C16 C17 C24 C25 -35(3)
C29 C24 C25 C26 0.9(2)
C17 C24 C25 C26 179.76(14)
C24 C25 C26 C27 -0.1(2)
C25 C26 C27 C28 -0.3(3)
C26 C27 C28 C29 0.0(2)
C27 C28 C29 C24 0.8(2)
C25 C24 C29 C28 -1.3(2)
C17 C24 C29 C28 179.91(14)
O3 S C33 F2 54.94(17)
O2 S C33 F2 -65.20(17)
O1 S C33 F2 174.55(16)
O3 S C33 F1 175.88(15)
O2 S C33 F1 55.75(18)
O1 S C33 F1 -64.51(17)
O3 S C33 F3 -64.97(15)
O2 S C33 F3 174.90(14)
O1 S C33 F3 54.64(15)
